data_7226244
loop_
_publ_author_name
'Beard, Lindsey E.'
'Ojala, Charles R.'
'Kassekert, Kara J.'
'Ojala, William H.'

_publ_section_title
;
 Molecular packing preferences in &#x201C;bridge-flipped&#x201D; isomeric
 aryl-2-pyridylhydrazones and 2-pyridinecarboxaldehyde arylhydrazones
;
_journal_issue 37
_journal_name_full CrystEngComm
_journal_page_first 7036
_journal_paper_doi 10.1039/C6CE01519K
_journal_volume 18
_journal_year 2016
_chemical_formula_sum 'C13 H11 Br N4 O'
_chemical_formula_weight 319.17
_chemical_melting_point 481.5(5)
_chemical_name_systematic 5-Br-2-pyrcarboxaldehyde-4-CNphenylhydrazoneH2O
_space_group_crystal_system triclinic
_space_group_IT_number 2
_space_group_name_Hall '-P 1'
_space_group_name_H-M_alt 'P -1'
_symmetry_space_group_name_Hall '-P 1'
_symmetry_space_group_name_H-M 'P -1'
_atom_sites_solution_hydrogens mixed
_audit_creation_method SHELXL-2014/7
_audit_update_record
;
2016-07-07 deposited with the CCDC.
2016-08-12 downloaded from the CCDC.
;
_cell_angle_alpha 94.501(2)
_cell_angle_beta 105.094(2)
_cell_angle_gamma 98.124(2)
_cell_formula_units_Z 2
_cell_length_a 6.7356(10)
_cell_length_b 10.0422(15)
_cell_length_c 10.4886(16)
_cell_measurement_reflns_used 2092
_cell_measurement_temperature 173(2)
_cell_measurement_theta_max 27.34
_cell_measurement_theta_min 2.71
_cell_volume 673.15(18)
_computing_cell_refinement 'Bruker SAINT'
_computing_data_collection 'Bruker APEX2'
_computing_data_reduction 'Bruker SAINT'
_computing_molecular_graphics 'PLATON (Spek 2009) Mercury (Macrae et al. 2008)'
_computing_publication_material 'Bruker SHELXTL'
_computing_structure_refinement 'SHELXL-2014/7 (Sheldrick, 2014)'
_computing_structure_solution 'SHELXT-2014/4 (Sheldrick, 2014)'
_diffrn_ambient_temperature 173(2)
_diffrn_measured_fraction_theta_full 0.995
_diffrn_measured_fraction_theta_max 0.982
_diffrn_measurement_device_type 'Bruker APEX-II CCD'
_diffrn_measurement_method '\f and \w scans'
_diffrn_radiation_type MoK\a
_diffrn_radiation_wavelength 0.71073
_diffrn_reflns_av_R_equivalents 0.0206
_diffrn_reflns_av_unetI/netI 0.0296
_diffrn_reflns_Laue_measured_fraction_full 0.995
_diffrn_reflns_Laue_measured_fraction_max 0.982
_diffrn_reflns_limit_h_max 8
_diffrn_reflns_limit_h_min -8
_diffrn_reflns_limit_k_max 12
_diffrn_reflns_limit_k_min -12
_diffrn_reflns_limit_l_max 13
_diffrn_reflns_limit_l_min -13
_diffrn_reflns_number 6751
_diffrn_reflns_point_group_measured_fraction_full 0.995
_diffrn_reflns_point_group_measured_fraction_max 0.982
_diffrn_reflns_theta_full 25.242
_diffrn_reflns_theta_max 27.383
_diffrn_reflns_theta_min 2.026
_diffrn_source 'sealed tube'
_exptl_absorpt_coefficient_mu 3.051
_exptl_absorpt_correction_T_max 0.7456
_exptl_absorpt_correction_T_min 0.5697
_exptl_absorpt_correction_type multi-scan
_exptl_absorpt_process_details 'SADABS 2012/1 (Sheldrick, 2012)'
_exptl_crystal_colour colourless
_exptl_crystal_density_diffrn 1.575
_exptl_crystal_description plate
_exptl_crystal_F_000 320
_exptl_crystal_recrystallization_method 'Re-crystallisation from solvent: ethanol'
_exptl_crystal_size_max 0.250
_exptl_crystal_size_mid 0.220
_exptl_crystal_size_min 0.080
_refine_diff_density_max 0.395
_refine_diff_density_min -0.354
_refine_diff_density_rms 0.057
_refine_ls_extinction_method none
_refine_ls_goodness_of_fit_ref 1.046
_refine_ls_hydrogen_treatment mixed
_refine_ls_matrix_type full
_refine_ls_number_parameters 182
_refine_ls_number_reflns 2989
_refine_ls_number_restraints 4
_refine_ls_restrained_S_all 1.046
_refine_ls_R_factor_all 0.0332
_refine_ls_R_factor_gt 0.0267
_refine_ls_shift/su_max 0.001
_refine_ls_shift/su_mean 0.000
_refine_ls_structure_factor_coef Fsqd
_refine_ls_weighting_details 'w=1/[\s^2^(Fo^2^)+(0.0278P)^2^+0.2108P] where P=(Fo^2^+2Fc^2^)/3'
_refine_ls_weighting_scheme calc
_refine_ls_wR_factor_gt 0.0597
_refine_ls_wR_factor_ref 0.0621
_reflns_Friedel_coverage 0.000
_reflns_number_gt 2631
_reflns_number_total 2989
_reflns_threshold_expression 'I > 2\s(I)'
_cod_data_source_file c6ce01519k2.cif
_cod_data_source_block 15154a4CNN
_cod_depositor_comments
;
The following automatic conversions were performed:

'_chemical_melting_point' value '481-482 K' was changed to '481.5(5)'
- the average value was taken and precision was estimated.

Automatic conversion script
Id: cif_fix_values 4268 2015-11-12 08:31:59Z antanas 

 Adding full bibliography for 7226237--7226244.cif.
;
_cod_database_code 7226244
_shelx_shelxl_version_number 2014/7
_shelx_space_group_comment
;
The symmetry employed for this shelxl refinement is uniquely defined
by the following loop, which should always be used as a source of
symmetry information in preference to the above space-group names.
They are only intended as comments.
;
_shelx_estimated_absorpt_t_min 0.516
_shelx_estimated_absorpt_t_max 0.792

loop_
_space_group_symop_operation_xyz
'x, y, z'
'-x, -y, -z'

loop_
_atom_site_label
_atom_site_type_symbol
_atom_site_fract_x
_atom_site_fract_y
_atom_site_fract_z
_atom_site_U_iso_or_equiv
_atom_site_adp_type
_atom_site_occupancy
_atom_site_site_symmetry_order
_atom_site_calc_flag
_atom_site_refinement_flags_posn
_atom_site_refinement_flags_adp
Br1 Br 0.22038(3) 0.66594(2) 0.66824(2) 0.03441(8) Uani 1 1 d . .
C1 C 0.7707(3) 0.2407(2) 0.65238(19) 0.0270(4) Uani 1 1 d . .
H1 H 0.7105 0.1594 0.5941 0.032 Uiso 1 1 calc R U
C2 C 1.2644(3) 0.1580(2) 0.79436(18) 0.0254(4) Uani 1 1 d . .
C3 C 1.3675(3) 0.0494(2) 0.7786(2) 0.0298(4) Uani 1 1 d . .
H3 H 1.2999 -0.0254 0.7132 0.036 Uiso 1 1 calc R U
C4 C 1.5664(3) 0.0496(2) 0.8571(2) 0.0289(4) Uani 1 1 d . .
H4 H 1.6344 -0.0257 0.8470 0.035 Uiso 1 1 calc R U
C5 C 1.6677(3) 0.1605(2) 0.95149(19) 0.0269(4) Uani 1 1 d . .
C6 C 1.5651(3) 0.2698(2) 0.96549(19) 0.0291(4) Uani 1 1 d . .
H6 H 1.6344 0.3460 1.0288 0.035 Uiso 1 1 calc R U
C7 C 1.3647(3) 0.2688(2) 0.88864(19) 0.0277(4) Uani 1 1 d . .
H7 H 1.2954 0.3431 0.8999 0.033 Uiso 1 1 calc R U
C8 C 0.6488(3) 0.3482(2) 0.66032(18) 0.0245(4) Uani 1 1 d . .
C9 C 0.3302(3) 0.4164(2) 0.58895(18) 0.0263(4) Uani 1 1 d . .
H9 H 0.1897 0.3988 0.5354 0.032 Uiso 1 1 calc R U
C10 C 0.4018(3) 0.5384(2) 0.66928(19) 0.0258(4) Uani 1 1 d . .
C11 C 0.6067(3) 0.5668(2) 0.74828(19) 0.0285(4) Uani 1 1 d . .
H11 H 0.6595 0.6505 0.8038 0.034 Uiso 1 1 calc R U
C12 C 0.7305(3) 0.4701(2) 0.74343(19) 0.0284(4) Uani 1 1 d . .
H12 H 0.8713 0.4860 0.7964 0.034 Uiso 1 1 calc R U
C13 C 1.8737(3) 0.1615(2) 1.0362(2) 0.0310(5) Uani 1 1 d . .
H1O H 0.258(3) 0.165(2) 0.4478(17) 0.047 Uiso 1 1 d D U
N1 N 0.9607(3) 0.25635(17) 0.72489(16) 0.0274(4) Uani 1 1 d . .
N2 N 1.0649(3) 0.15224(17) 0.71339(17) 0.0298(4) Uani 1 1 d D .
H2N H 1.005(3) 0.0779(15) 0.6604(18) 0.036 Uiso 1 1 d D U
N3 N 0.4501(2) 0.32203(16) 0.58332(15) 0.0256(3) Uani 1 1 d . .
N4 N 2.0348(3) 0.1623(2) 1.10591(19) 0.0391(4) Uani 1 1 d . .
O1 O 0.1617(3) 0.11464(19) 0.39344(18) 0.0545(5) Uani 1 1 d D .
H2O H 0.162(4) 0.142(3) 0.3225(14) 0.058(9) Uiso 1 1 d D .

loop_
_atom_site_aniso_label
_atom_site_aniso_U_11
_atom_site_aniso_U_22
_atom_site_aniso_U_33
_atom_site_aniso_U_23
_atom_site_aniso_U_13
_atom_site_aniso_U_12
Br1 0.03333(13) 0.03652(13) 0.03196(12) -0.00022(9) 0.00446(9) 0.01216(9)
C1 0.0241(10) 0.0306(11) 0.0237(9) 0.0033(8) 0.0032(8) 0.0020(8)
C2 0.0226(10) 0.0286(11) 0.0242(9) 0.0061(8) 0.0057(8) 0.0020(8)
C3 0.0273(11) 0.0253(11) 0.0325(11) -0.0007(8) 0.0041(9) 0.0009(8)
C4 0.0255(10) 0.0287(11) 0.0322(10) 0.0027(8) 0.0067(9) 0.0066(8)
C5 0.0222(10) 0.0340(11) 0.0235(9) 0.0062(8) 0.0047(8) 0.0033(8)
C6 0.0267(11) 0.0308(11) 0.0265(10) 0.0007(8) 0.0046(8) 0.0003(9)
C7 0.0274(11) 0.0282(11) 0.0269(10) 0.0031(8) 0.0057(8) 0.0062(8)
C8 0.0221(10) 0.0291(11) 0.0217(9) 0.0061(8) 0.0051(8) 0.0026(8)
C9 0.0197(10) 0.0329(11) 0.0234(9) 0.0052(8) 0.0012(8) 0.0028(8)
C10 0.0243(10) 0.0284(10) 0.0244(9) 0.0044(8) 0.0060(8) 0.0047(8)
C11 0.0262(11) 0.0281(11) 0.0272(10) 0.0005(8) 0.0039(8) -0.0010(8)
C12 0.0200(10) 0.0331(11) 0.0267(10) 0.0030(8) 0.0003(8) -0.0020(8)
C13 0.0302(12) 0.0323(12) 0.0299(11) 0.0017(9) 0.0087(9) 0.0033(9)
N1 0.0240(9) 0.0295(9) 0.0288(9) 0.0063(7) 0.0059(7) 0.0054(7)
N2 0.0258(9) 0.0252(9) 0.0329(9) -0.0016(7) -0.0003(7) 0.0044(7)
N3 0.0222(8) 0.0280(9) 0.0232(8) 0.0021(7) 0.0021(7) 0.0007(7)
N4 0.0252(10) 0.0427(11) 0.0428(11) -0.0023(9) 0.0004(8) 0.0042(8)
O1 0.0660(13) 0.0421(11) 0.0374(10) -0.0065(8) -0.0007(9) -0.0157(9)

loop_
_atom_type_symbol
_atom_type_description
_atom_type_scat_dispersion_real
_atom_type_scat_dispersion_imag
_atom_type_scat_source
C C 0.0033 0.0016 'International Tables Vol C Tables 4.2.6.8 and 6.1.1.4'
H H 0.0000 0.0000 'International Tables Vol C Tables 4.2.6.8 and 6.1.1.4'
N N 0.0061 0.0033 'International Tables Vol C Tables 4.2.6.8 and 6.1.1.4'
O O 0.0106 0.0060 'International Tables Vol C Tables 4.2.6.8 and 6.1.1.4'
Br Br -0.2901 2.4595 'International Tables Vol C Tables 4.2.6.8 and 6.1.1.4'

loop_
_geom_angle_atom_site_label_1
_geom_angle_atom_site_label_2
_geom_angle_atom_site_label_3
_geom_angle
N1 C1 C8 119.56(18)
N1 C1 H1 120.2
C8 C1 H1 120.2
N2 C2 C7 122.08(18)
N2 C2 C3 118.16(18)
C7 C2 C3 119.76(18)
C4 C3 C2 120.61(19)
C4 C3 H3 119.7
C2 C3 H3 119.7
C3 C4 C5 119.83(18)
C3 C4 H4 120.1
C5 C4 H4 120.1
C6 C5 C4 119.35(18)
C6 C5 C13 119.94(19)
C4 C5 C13 120.69(18)
C7 C6 C5 120.89(19)
C7 C6 H6 119.6
C5 C6 H6 119.6
C6 C7 C2 119.54(18)
C6 C7 H7 120.2
C2 C7 H7 120.2
N3 C8 C12 121.90(18)
N3 C8 C1 115.61(17)
C12 C8 C1 122.49(18)
N3 C9 C10 122.77(18)
N3 C9 H9 118.6
C10 C9 H9 118.6
C9 C10 C11 119.75(18)
C9 C10 Br1 119.41(14)
C11 C10 Br1 120.83(15)
C12 C11 C10 117.80(19)
C12 C11 H11 121.1
C10 C11 H11 121.1
C11 C12 C8 119.81(18)
C11 C12 H12 120.1
C8 C12 H12 120.1
N4 C13 C5 178.3(2)
C1 N1 N2 116.59(17)
N1 N2 C2 119.85(17)
N1 N2 H2N 121.5(15)
C2 N2 H2N 118.5(15)
C9 N3 C8 117.98(17)
H1O O1 H2O 104.8(19)

loop_
_geom_bond_atom_site_label_1
_geom_bond_atom_site_label_2
_geom_bond_distance
Br1 C10 1.8901(19)
C1 N1 1.288(3)
C1 C8 1.456(3)
C1 H1 0.95
C2 N2 1.381(2)
C2 C7 1.392(3)
C2 C3 1.394(3)
C3 C4 1.377(3)
C3 H3 0.95
C4 C5 1.395(3)
C4 H4 0.95
C5 C6 1.395(3)
C5 C13 1.438(3)
C6 C7 1.379(3)
C6 H6 0.95
C7 H7 0.95
C8 N3 1.348(2)
C8 C12 1.398(3)
C9 N3 1.337(2)
C9 C10 1.379(3)
C9 H9 0.95
C10 C11 1.389(3)
C11 C12 1.373(3)
C11 H11 0.95
C12 H12 0.95
C13 N4 1.138(3)
N1 N2 1.354(2)
N2 H2N 0.873(10)
O1 H1O 0.815(10)
O1 H2O 0.812(10)

loop_
_geom_hbond_atom_site_label_D
_geom_hbond_atom_site_label_H
_geom_hbond_atom_site_label_A
_geom_hbond_distance_DH
_geom_hbond_distance_HA
_geom_hbond_distance_DA
_geom_hbond_angle_DHA
_geom_hbond_site_symmetry_A
O1 H2O N4 0.812(10) 2.247(13) 3.009(3) 156(2) 1_354
N2 H2N O1 0.873(10) 2.050(13) 2.872(2) 157(2) 2_656
O1 H1O N3 0.815(10) 2.076(12) 2.875(2) 166(3) .

loop_
_geom_torsion_atom_site_label_1
_geom_torsion_atom_site_label_2
_geom_torsion_atom_site_label_3
_geom_torsion_atom_site_label_4
_geom_torsion
N1 C1 C8 N3 -178.55(17)
N1 C1 C8 C12 0.6(3)
C8 C1 N1 N2 179.59(16)
C1 N1 N2 C2 -175.72(18)
C3 C2 N2 N1 -179.38(17)
C7 C2 N2 N1 -0.2(3)
